data_4102410
loop_
_publ_author_name
'Martin A. Bennett'
'Suresh K. Bhargava'
'Eddie Chung-Chin Cheng'
'Wai Han Lam'
'Terence Kwok-Ming Lee'
'Steven H. Priv\'er'
'J\"org Wagler'
'Anthony C. Willis'
'Wing-Wah Yam, Vivian'

_publ_contact_author_address
;
School of Applied Sciences,
Applied Chemistry,
RMIT University,
GPO Box 2476V,
Melbourne, Victoria, 3001, Australia
;
_publ_contact_author_email ' willis@rsc.anu.edu.au '
_publ_contact_author_fax ' 61 2 6125 0750 '
_publ_contact_author_name '  Suresh K. Bhargava '
_publ_contact_author_phone ' 61 2 6125 4109 '
_publ_section_title
;
 Unprecedented Near-Infrared (NIR) Emission in Diplatinum(III) (d7-d7)
 Complexes at Room Temperature
;
_journal_name_full 'Journal of the American Chemical Society'
_journal_page_first 7094
_journal_page_last 7103
_journal_paper_doi 10.1021/ja1002313
_journal_volume 132
_journal_year 2010
_chemical_compound_source 'from RMIT university'
_chemical_formula_moiety 'C84 H80 As4 Cl2 Pt2, 2(C H2 Cl2)'
_chemical_formula_sum 'C86 H84 As4 Cl6 Pt2'
_chemical_formula_weight 2020.20
_space_group_IT_number 14
_symmetry_cell_setting monoclinic
_symmetry_space_group_name_Hall '-P 2ybc'
_symmetry_space_group_name_H-M 'P 1 21/c 1'
_atom_sites_solution_hydrogens geom
_atom_sites_solution_primary direct
_audit_creation_date 07-11-30
_audit_creation_method CRYSTALS_ver_12.18
_audit_update_record
;
2007-12-03 - Report on C86 H84 As4 Cl6 Pt2
             by   Anthony C. Willis
             for  Steven Priver and Martin Bennett

2007-12-03- passes checkcif tests with minor warnings
;
_cell_angle_alpha 90
_cell_angle_beta 109.6409(5)
_cell_angle_gamma 90
_cell_formula_units_Z 4
_cell_length_a 19.7061(2)
_cell_length_b 16.8389(1)
_cell_length_c 25.4236(2)
_cell_measurement_reflns_used 129211
_cell_measurement_temperature 200
_cell_measurement_theta_max 27
_cell_measurement_theta_min 3
_cell_volume 7945.45(12)
_computing_cell_refinement 'Denzo/Scalepack (Otwinowski & Minor, 1997)'
_computing_data_collection 'COLLECT (Nonius BV, 1997)'
_computing_data_reduction 'Denzo/Scalepack (Otwinowski & Minor, 1997)'
_computing_molecular_graphics
;
ORTEP-II (Johnson 1976) in teXsan (MSC, 1992-1997)
;
_computing_publication_material 'CRYSTALS (Watkin et al 2003)'
_computing_structure_refinement 'CRYSTALS (Watkin et al 2003)'
_computing_structure_solution 'SIR92 (Altomare et al, 1994)'
_diffrn_ambient_temperature 200
_diffrn_measured_fraction_theta_full 0.998
_diffrn_measured_fraction_theta_max 0.998
_diffrn_measurement_device_type 'Nonius KappaCCD'
_diffrn_measurement_method ' \f and \w scans with CCD '
_diffrn_radiation_monochromator graphite
_diffrn_radiation_type 'Mo K\a'
_diffrn_radiation_wavelength 0.71073
_diffrn_reflns_av_R_equivalents 0.045
_diffrn_reflns_limit_h_max 25
_diffrn_reflns_limit_h_min -25
_diffrn_reflns_limit_k_max 21
_diffrn_reflns_limit_k_min -21
_diffrn_reflns_limit_l_max 32
_diffrn_reflns_limit_l_min -32
_diffrn_reflns_number 149478
_diffrn_reflns_theta_full 27.436
_diffrn_reflns_theta_max 27.436
_diffrn_reflns_theta_min 2.564
_diffrn_standards_number 0
_exptl_absorpt_coefficient_mu 5.416
_exptl_absorpt_correction_T_max 0.621
_exptl_absorpt_correction_T_min 0.261
_exptl_absorpt_correction_type integration
_exptl_absorpt_process_details
;
via Gaussian method (Coppens, 1970) implemented in maXus (2000)
;
_exptl_crystal_colour orange
_exptl_crystal_density_diffrn 1.689
_exptl_crystal_density_meas ?
_exptl_crystal_description needle
_exptl_crystal_F_000 3960.000
_exptl_crystal_size_max 0.45
_exptl_crystal_size_mid 0.13
_exptl_crystal_size_min 0.11
_refine_diff_density_max 1.70
_refine_diff_density_min -1.46
_refine_ls_extinction_method None
_refine_ls_goodness_of_fit_ref 0.9477
_refine_ls_hydrogen_treatment noref
_refine_ls_matrix_type full
_refine_ls_number_parameters 904
_refine_ls_number_reflns 18121
_refine_ls_number_restraints 66
_refine_ls_R_factor_all 0.0387
_refine_ls_R_factor_gt 0.0239
_refine_ls_shift/su_max 0.04
_refine_ls_structure_factor_coef Fsqd
_refine_ls_weighting_details
;
 Method, part 1, Chebychev polynomial,
(Carruthers & Watkin , 1979, Prince, 1982)
 [weight] = 1.0/[A~0~*T~0~(x)+A~1~*T~1~(x) ... +A~n-1~]*T~n-1~(x)]
 where A~i~ are the Chebychev coefficients listed below and x= Fcalc/Fmax
 Method = Robust Weighting (Prince, 1982)
 W = [weight] * [1-(deltaF/6*sigmaF)^2^]^2^
 A~i~ are:
 22.2 33.5 18.9 7.61 1.26
;
_refine_ls_weighting_scheme calc
_refine_ls_wR_factor_all 0.0682
_refine_ls_wR_factor_gt 0.0541
_refine_ls_wR_factor_ref 0.0682
_reflns_limit_h_max 24
_reflns_limit_h_min -25
_reflns_limit_k_max 21
_reflns_limit_k_min 0
_reflns_limit_l_max 32
_reflns_limit_l_min 0
_reflns_number_gt 13331
_reflns_number_total 18121
_reflns_threshold_expression I>2.0\s(I)
_oxford_diffrn_Wilson_B_factor 1.58
_oxford_diffrn_Wilson_scale 155.55
_oxford_refine_ls_scale 0.112681(14)
_oxford_structure_analysis_title '11231458 compd_3b'
_cod_data_source_file ja1002313_si_002_4.cif
_cod_data_source_block compd_3b
_cod_depositor_comments
;
The following automatic conversions were performed:

'_exptl_crystal_density_meas' value 'not measured' was changed to '?'
- the value is perceived as not measured.

Automatic conversion script
Id: cif_fix_values 3008 2015-01-20 13:52:24Z robertas 
;
_cod_original_cell_volume 7945.45(11)
_cod_original_sg_symbol_Hall -P2ybc
_cod_original_sg_symbol_H-M 'P 1 21/c 1 '
_cod_database_code 4102410

loop_
_symmetry_equiv_pos_as_xyz
x,y,z
-x,-y,-z
-x,y+1/2,-z+1/2
x,-y+1/2,z+1/2

loop_
_atom_site_label
_atom_site_type_symbol
_atom_site_fract_x
_atom_site_fract_y
_atom_site_fract_z
_atom_site_U_iso_or_equiv
_atom_site_occupancy
_atom_site_adp_type
_atom_site_refinement_flags_posn
_atom_site_refinement_flags_adp
_atom_site_refinement_flags_occupancy
Pt1 Pt 0.717705(8) 0.488558(8) 0.757732(6) 0.0198 1.0000 Uani . . .
Pt2 Pt 0.788370(8) 0.615784(8) 0.738327(6) 0.0201 1.0000 Uani . . .
As1 As 0.89275(2) 0.57232(2) 0.818353(16) 0.0237 1.0000 Uani . . .
As2 As 0.81769(2) 0.53451(2) 0.668376(16) 0.0229 1.0000 Uani . . .
As3 As 0.60675(2) 0.55036(2) 0.694626(16) 0.0220 1.0000 Uani . . .
As4 As 0.71533(2) 0.55643(2) 0.843342(16) 0.0226 1.0000 Uani . . .
Cl1 Cl 0.64643(6) 0.38961(6) 0.78711(4) 0.0311 1.0000 Uani . . .
Cl2 Cl 0.87434(6) 0.71958(6) 0.73308(4) 0.0311 1.0000 Uani . . .
Cl51 Cl 0.6322(3) 0.4115(4) 0.4411(2) 0.2210 1.0000 Uani D U .
Cl52 Cl 0.6961(5) 0.2408(4) 0.4443(3) 0.1652 0.647(7) Uani D U P
Cl53 Cl 0.6286(9) 0.2610(8) 0.4198(5) 0.1652 0.353(7) Uani D U P
Cl61 Cl 0.8548(7) 0.5143(4) 0.4303(3) 0.1898 0.550(8) Uani D U P
Cl62 Cl 0.8973(7) 0.3815(6) 0.5180(5) 0.2003 0.550(8) Uani D U P
Cl63 Cl 0.9316(12) 0.4795(12) 0.4838(9) 0.3279 0.450(8) Uani D U P
Cl64 Cl 0.8639(10) 0.3121(12) 0.5231(8) 0.2855 0.450(8) Uani D U P
C111 C 0.8795(2) 0.4617(2) 0.83049(16) 0.0255 1.0000 Uani . . .
C112 C 0.8125(2) 0.4276(2) 0.79983(16) 0.0248 1.0000 Uani . . .
C113 C 0.8087(2) 0.3444(3) 0.80075(19) 0.0321 1.0000 Uani . . .
C114 C 0.8660(3) 0.2965(3) 0.8312(2) 0.0391 1.0000 Uani D . .
C115 C 0.9300(3) 0.3327(3) 0.8629(2) 0.0391 1.0000 Uani . . .
C116 C 0.9368(2) 0.4143(3) 0.86219(18) 0.0318 1.0000 Uani . . .
C117 C 0.8550(5) 0.2063(5) 0.8216(4) 0.0426(17) 0.604(10) Uiso D . P
C118 C 0.9231(6) 0.1600(7) 0.8366(5) 0.069(3) 0.604(10) Uiso D . P
C119 C 0.8092(7) 0.1801(9) 0.8557(6) 0.076(3) 0.604(10) Uiso D . P
C121 C 0.9918(2) 0.5756(3) 0.81620(19) 0.0345 1.0000 Uani . . .
C122 C 1.0314(3) 0.6445(3) 0.8317(2) 0.0451 1.0000 Uani . . .
C123 C 1.1032(3) 0.6457(4) 0.8344(3) 0.0685 1.0000 Uani . . .
C124 C 1.1347(3) 0.5783(5) 0.8223(4) 0.0775 1.0000 Uani . . .
C125 C 1.0957(3) 0.5107(4) 0.8064(3) 0.0608 1.0000 Uani . . .
C126 C 1.0238(3) 0.5087(3) 0.8033(2) 0.0410 1.0000 Uani . . .
C131 C 0.9148(2) 0.6320(3) 0.88755(17) 0.0297 1.0000 Uani . . .
C132 C 0.8997(2) 0.7130(3) 0.88502(19) 0.0353 1.0000 Uani . . .
C133 C 0.9265(3) 0.7595(3) 0.9331(2) 0.0436 1.0000 Uani . . .
C134 C 0.9687(3) 0.7255(4) 0.9829(2) 0.0448 1.0000 Uani . . .
C135 C 0.9829(3) 0.6450(3) 0.98546(19) 0.0429 1.0000 Uani . . .
C136 C 0.9559(3) 0.5979(3) 0.93792(19) 0.0371 1.0000 Uani . . .
C211 C 0.7523(2) 0.4470(3) 0.64952(17) 0.0280 1.0000 Uani . . .
C212 C 0.7163(2) 0.4252(2) 0.68626(16) 0.0242 1.0000 Uani . . .
C213 C 0.6773(2) 0.3530(2) 0.67363(17) 0.0244 1.0000 Uani . . .
C214 C 0.6737(2) 0.3061(3) 0.62766(18) 0.0288 1.0000 Uani . . .
C215 C 0.7112(3) 0.3297(3) 0.5927(2) 0.0391 1.0000 Uani . . .
C216 C 0.7499(3) 0.3995(3) 0.6038(2) 0.0372 1.0000 Uani . . .
C217 C 0.6312(2) 0.2289(3) 0.6184(2) 0.0338 1.0000 Uani . . .
C218 C 0.5985(4) 0.2058(4) 0.5568(2) 0.0578 1.0000 Uani . . .
C219 C 0.6780(3) 0.1627(4) 0.6519(3) 0.0637 1.0000 Uani . . .
C221 C 0.9053(2) 0.4742(3) 0.67731(17) 0.0286 1.0000 Uani . . .
C222 C 0.9593(3) 0.5007(3) 0.6581(2) 0.0456 1.0000 Uani . . .
C223 C 1.0190(3) 0.4521(4) 0.6632(3) 0.0578 1.0000 Uani . . .
C224 C 1.0249(3) 0.3787(4) 0.6877(3) 0.0543 1.0000 Uani . . .
C225 C 0.9724(3) 0.3523(3) 0.7071(2) 0.0427 1.0000 Uani . . .
C226 C 0.9121(3) 0.3989(3) 0.70182(19) 0.0352 1.0000 Uani . . .
C231 C 0.8049(2) 0.5923(3) 0.59935(17) 0.0300 1.0000 Uani . . .
C232 C 0.8533(3) 0.6518(3) 0.5989(2) 0.0346 1.0000 Uani . . .
C233 C 0.8456(3) 0.6935(3) 0.5501(2) 0.0481 1.0000 Uani . . .
C234 C 0.7895(4) 0.6758(4) 0.5021(2) 0.0594 1.0000 Uani . . .
C235 C 0.7391(4) 0.6195(4) 0.5027(2) 0.0586 1.0000 Uani . . .
C236 C 0.7465(3) 0.5770(3) 0.5514(2) 0.0416 1.0000 Uani . . .
C311 C 0.6329(2) 0.6307(2) 0.65145(16) 0.0255 1.0000 Uani . . .
C312 C 0.7037(2) 0.6589(2) 0.66916(15) 0.0222 1.0000 Uani . . .
C313 C 0.7178(2) 0.7228(2) 0.63915(17) 0.0267 1.0000 Uani . . .
C314 C 0.6653(2) 0.7596(3) 0.59466(17) 0.0300 1.0000 Uani . . .
C315 C 0.5948(2) 0.7309(3) 0.57924(18) 0.0328 1.0000 Uani . . .
C316 C 0.5791(2) 0.6670(3) 0.60749(17) 0.0308 1.0000 Uani . . .
C317 C 0.6862(3) 0.8290(3) 0.5654(2) 0.0396 1.0000 Uani . . .
C318 C 0.6452(4) 0.8341(5) 0.5041(3) 0.0735 1.0000 Uani . . .
C319 C 0.6849(8) 0.9060(5) 0.5936(4) 0.1391 1.0000 Uani . . .
C321 C 0.5344(2) 0.6100(3) 0.71541(17) 0.0294 1.0000 Uani . . .
C322 C 0.5449(3) 0.6920(3) 0.72396(19) 0.0357 1.0000 Uani . . .
C323 C 0.4927(3) 0.7368(3) 0.7361(2) 0.0456 1.0000 Uani . . .
C324 C 0.4312(3) 0.7019(3) 0.7399(2) 0.0473 1.0000 Uani . . .
C325 C 0.4212(3) 0.6211(3) 0.7318(2) 0.0463 1.0000 Uani . . .
C326 C 0.4728(3) 0.5755(3) 0.7195(2) 0.0389 1.0000 Uani . . .
C331 C 0.5481(2) 0.4738(3) 0.64081(17) 0.0269 1.0000 Uani . . .
C332 C 0.5479(2) 0.4742(3) 0.58582(18) 0.0337 1.0000 Uani . . .
C333 C 0.5084(3) 0.4176(3) 0.5486(2) 0.0475 1.0000 Uani . . .
C334 C 0.4701(3) 0.3606(3) 0.5654(2) 0.0501 1.0000 Uani . . .
C335 C 0.4719(3) 0.3583(3) 0.6204(2) 0.0430 1.0000 Uani . . .
C336 C 0.5113(2) 0.4149(3) 0.6580(2) 0.0342 1.0000 Uani . . .
C411 C 0.7228(2) 0.6681(2) 0.83051(16) 0.0241 1.0000 Uani . . .
C412 C 0.7456(2) 0.6904(2) 0.78574(15) 0.0238 1.0000 Uani . . .
C413 C 0.7398(2) 0.7711(3) 0.77151(17) 0.0302 1.0000 Uani . . .
C414 C 0.7150(3) 0.8284(3) 0.80040(19) 0.0327 1.0000 Uani . . .
C415 C 0.6971(3) 0.8048(3) 0.84657(19) 0.0352 1.0000 Uani . . .
C416 C 0.7008(2) 0.7257(3) 0.86129(17) 0.0297 1.0000 Uani . . .
C417 C 0.7024(3) 0.9137(3) 0.7795(2) 0.0459 1.0000 Uani . . .
C418 C 0.7642(4) 0.9490(4) 0.7682(4) 0.0800 1.0000 Uani . . .
C419 C 0.6345(4) 0.9182(4) 0.7283(3) 0.0646 1.0000 Uani . . .
C421 C 0.6295(2) 0.5448(3) 0.86544(17) 0.0273 1.0000 Uani . . .
C422 C 0.6252(3) 0.4778(3) 0.8966(2) 0.0421 1.0000 Uani . . .
C423 C 0.5659(3) 0.4672(4) 0.9143(3) 0.0538 1.0000 Uani . . .
C424 C 0.5126(3) 0.5244(4) 0.9022(2) 0.0507 1.0000 Uani . . .
C425 C 0.5167(3) 0.5901(4) 0.8718(2) 0.0441 1.0000 Uani . . .
C426 C 0.5750(2) 0.6007(3) 0.85301(18) 0.0325 1.0000 Uani . . .
C431 C 0.7838(2) 0.5287(3) 0.91679(16) 0.0296 1.0000 Uani . . .
C432 C 0.8034(3) 0.4495(3) 0.9281(2) 0.0385 1.0000 Uani . . .
C433 C 0.8414(3) 0.4270(4) 0.9831(2) 0.0525 1.0000 Uani . . .
C434 C 0.8589(3) 0.4825(4) 1.0254(2) 0.0574 1.0000 Uani . . .
C435 C 0.8395(3) 0.5607(4) 1.0139(2) 0.0507 1.0000 Uani . . .
C436 C 0.8018(3) 0.5846(3) 0.95939(19) 0.0389 1.0000 Uani . . .
C511 C 0.6738(10) 0.3434(8) 0.4142(7) 0.2304 1.0000 Uani D U .
C611 C 0.8663(17) 0.4754(11) 0.4990(8) 0.1541 0.550(8) Uani D U P
C612 C 0.8588(14) 0.4265(15) 0.50296(10) 0.2003 0.450(8) Uani D U P
C717 C 0.8583(7) 0.2062(7) 0.8389(6) 0.0426(17) 0.396(10) Uiso D . P
C718 C 0.8767(10) 0.1714(11) 0.7895(7) 0.069(3) 0.396(10) Uiso D . P
C719 C 0.7838(10) 0.1780(12) 0.8344(9) 0.076(3) 0.396(10) Uiso D . P
H1131 H 0.7624 0.3183 0.77842 0.0373 1.0000 Uiso R . .
H1151 H 0.9712 0.2997 0.8864 0.0443 1.0000 Uiso R . .
H1161 H 0.9834 0.4398 0.88464 0.0355 1.0000 Uiso R . .
H1171 H 0.8272 0.1970 0.7812 0.0511 0.6039 Uiso R . .
H1181 H 0.9116 0.1023 0.8292 0.0826 0.6039 Uiso R . .
H1182 H 0.9512 0.1679 0.8770 0.0826 0.6039 Uiso R . .
H1183 H 0.9523 0.1786 0.8135 0.0826 0.6039 Uiso R . .
H1191 H 0.8002 0.1217 0.8510 0.0917 0.6039 Uiso R . .
H1192 H 0.8349 0.1924 0.8960 0.0917 0.6039 Uiso R . .
H1193 H 0.7621 0.2091 0.8427 0.0917 0.6039 Uiso R . .
H1221 H 1.0087 0.6933 0.8409 0.0533 1.0000 Uiso R . .
H1231 H 1.1319 0.6956 0.8452 0.0828 1.0000 Uiso R . .
H1241 H 1.1866 0.5793 0.8252 0.0933 1.0000 Uiso R . .
H1251 H 1.1186 0.4622 0.7969 0.0733 1.0000 Uiso R . .
H1261 H 0.9952 0.4588 0.7916 0.0479 1.0000 Uiso R . .
H1321 H 0.8700 0.7379 0.84891 0.0402 1.0000 Uiso R . .
H1331 H 0.9150 0.8175 0.9316 0.0500 1.0000 Uiso R . .
H1341 H 0.9890 0.7591 1.0170 0.0528 1.0000 Uiso R . .
H1351 H 1.0128 0.6204 1.02165 0.0485 1.0000 Uiso R . .
H1361 H 0.9662 0.5396 0.94004 0.0422 1.0000 Uiso R . .
H2131 H 0.6510 0.3349 0.69894 0.0297 1.0000 Uiso R . .
H2151 H 0.7100 0.2964 0.5598 0.0481 1.0000 Uiso R . .
H2161 H 0.7768 0.4166 0.5786 0.0470 1.0000 Uiso R . .
H2171 H 0.5905 0.2366 0.6331 0.0401 1.0000 Uiso R . .
H2181 H 0.5713 0.1548 0.5535 0.0697 1.0000 Uiso R . .
H2182 H 0.6378 0.1989 0.5405 0.0697 1.0000 Uiso R . .
H2183 H 0.5649 0.2485 0.5360 0.0697 1.0000 Uiso R . .
H2191 H 0.6496 0.1122 0.6456 0.0711 1.0000 Uiso R . .
H2192 H 0.6944 0.1766 0.6925 0.0711 1.0000 Uiso R . .
H2193 H 0.7209 0.1556 0.6397 0.0711 1.0000 Uiso R . .
H2221 H 0.9558 0.5545 0.6406 0.0581 1.0000 Uiso R . .
H2231 H 1.0576 0.4711 0.6487 0.0745 1.0000 Uiso R . .
H2241 H 1.0678 0.3446 0.6914 0.0650 1.0000 Uiso R . .
H2251 H 0.9773 0.2990 0.7254 0.0496 1.0000 Uiso R . .
H2261 H 0.8734 0.3784 0.71556 0.0410 1.0000 Uiso R . .
H2321 H 0.8940 0.6647 0.6338 0.0426 1.0000 Uiso R . .
H2331 H 0.8807 0.7362 0.5498 0.0616 1.0000 Uiso R . .
H2341 H 0.7853 0.7041 0.4665 0.0727 1.0000 Uiso R . .
H2351 H 0.6970 0.6090 0.4681 0.0685 1.0000 Uiso R . .
H2361 H 0.7102 0.5359 0.5519 0.0491 1.0000 Uiso R . .
H3131 H 0.7683 0.7432 0.65020 0.0312 1.0000 Uiso R . .
H3151 H 0.5557 0.7564 0.54790 0.0372 1.0000 Uiso R . .
H3161 H 0.5285 0.6465 0.59626 0.0354 1.0000 Uiso R . .
H3171 H 0.7377 0.8199 0.5688 0.0463 1.0000 Uiso R . .
H3181 H 0.6622 0.8812 0.4880 0.0829 1.0000 Uiso R . .
H3182 H 0.5926 0.8397 0.4981 0.0829 1.0000 Uiso R . .
H3183 H 0.6535 0.7847 0.4853 0.0829 1.0000 Uiso R . .
H3191 H 0.6991 0.9498 0.5728 0.1844 1.0000 Uiso R . .
H3192 H 0.7195 0.9040 0.6328 0.1844 1.0000 Uiso R . .
H3193 H 0.6352 0.9162 0.5943 0.1844 1.0000 Uiso R . .
H3221 H 0.5893 0.7180 0.72137 0.0429 1.0000 Uiso R . .
H3231 H 0.4999 0.7953 0.7422 0.0562 1.0000 Uiso R . .
H3241 H 0.3941 0.7350 0.7485 0.0596 1.0000 Uiso R . .
H3251 H 0.3769 0.5954 0.7348 0.0580 1.0000 Uiso R . .
H3261 H 0.4652 0.5170 0.7136 0.0488 1.0000 Uiso R . .
H3321 H 0.5761 0.5151 0.57344 0.0385 1.0000 Uiso R . .
H3331 H 0.5077 0.4181 0.5090 0.0521 1.0000 Uiso R . .
H3341 H 0.4409 0.3207 0.5379 0.0548 1.0000 Uiso R . .
H3351 H 0.4449 0.3161 0.6328 0.0504 1.0000 Uiso R . .
H3361 H 0.5130 0.4131 0.6978 0.0409 1.0000 Uiso R . .
H4131 H 0.7541 0.7885 0.73911 0.0363 1.0000 Uiso R . .
H4151 H 0.6816 0.8451 0.86904 0.0426 1.0000 Uiso R . .
H4161 H 0.6877 0.7092 0.89440 0.0356 1.0000 Uiso R . .
H4171 H 0.6936 0.9460 0.8096 0.0560 1.0000 Uiso R . .
H4181 H 0.7523 1.0047 0.7547 0.0993 1.0000 Uiso R . .
H4182 H 0.8069 0.9491 0.8033 0.0993 1.0000 Uiso R . .
H4183 H 0.7754 0.9171 0.7390 0.0993 1.0000 Uiso R . .
H4191 H 0.6265 0.9744 0.7148 0.0775 1.0000 Uiso R . .
H4192 H 0.5922 0.8997 0.7384 0.0775 1.0000 Uiso R . .
H4193 H 0.6402 0.8836 0.6981 0.0775 1.0000 Uiso R . .
H4221 H 0.6646 0.4374 0.9062 0.0540 1.0000 Uiso R . .
H4231 H 0.5621 0.4184 0.9356 0.0686 1.0000 Uiso R . .
H4241 H 0.4708 0.5177 0.9157 0.0649 1.0000 Uiso R . .
H4251 H 0.4776 0.6309 0.8630 0.0538 1.0000 Uiso R . .
H4261 H 0.5774 0.6488 0.83059 0.0391 1.0000 Uiso R . .
H4321 H 0.7907 0.4093 0.8973 0.0473 1.0000 Uiso R . .
H4331 H 0.8559 0.3703 0.9918 0.0633 1.0000 Uiso R . .
H4341 H 0.8858 0.4659 1.0647 0.0666 1.0000 Uiso R . .
H4351 H 0.8526 0.6007 1.0447 0.0582 1.0000 Uiso R . .
H4361 H 0.7877 0.6415 0.95104 0.0458 1.0000 Uiso R . .
H5111 H 0.7207 0.3677 0.4156 0.2791 0.6470 Uiso R . .
H5112 H 0.6426 0.3359 0.3744 0.2791 0.6470 Uiso R . .
H5113 H 0.7262 0.3391 0.4366 0.2791 0.3530 Uiso R . .
H5114 H 0.6681 0.3553 0.3744 0.2791 0.3530 Uiso R . .
H6111 H 0.9006 0.5120 0.5262 0.2092 0.5504 Uiso R . .
H6112 H 0.8180 0.4786 0.5037 0.2092 0.5504 Uiso R . .
H6121 H 0.8540 0.4558 0.53574 0.2465 0.4496 Uiso R . .
H6122 H 0.8136 0.4330 0.47020 0.2465 0.4496 Uiso R . .
H7171 H 0.8942 0.1882 0.8750 0.0511 0.3961 Uiso R . .
H7181 H 0.8734 0.1122 0.7902 0.0826 0.3961 Uiso R . .
H7182 H 0.9267 0.1873 0.7925 0.0826 0.3961 Uiso R . .
H7183 H 0.8419 0.1921 0.7537 0.0826 0.3961 Uiso R . .
H7191 H 0.7846 0.1191 0.8400 0.0917 0.3961 Uiso R . .
H7192 H 0.7683 0.2047 0.8636 0.0917 0.3961 Uiso R . .
H7193 H 0.7492 0.1914 0.7965 0.0917 0.3961 Uiso R . .

loop_
_atom_site_aniso_label
_atom_site_aniso_U_11
_atom_site_aniso_U_22
_atom_site_aniso_U_33
_atom_site_aniso_U_23
_atom_site_aniso_U_13
_atom_site_aniso_U_12
Pt1 0.01995(7) 0.01953(7) 0.01894(7) -0.00039(5) 0.00519(5) -0.00141(5)
Pt2 0.02034(7) 0.02005(7) 0.01813(7) 0.00006(5) 0.00416(5) -0.00195(5)
As1 0.02123(18) 0.0260(2) 0.02072(18) 0.00028(15) 0.00305(14) -0.00207(15)
As2 0.02337(18) 0.02473(19) 0.02111(18) -0.00073(15) 0.00807(15) -0.00192(15)
As3 0.02051(17) 0.02360(19) 0.02002(17) -0.00018(14) 0.00446(14) -0.00074(15)
As4 0.02374(18) 0.02406(19) 0.01949(17) -0.00010(15) 0.00652(14) 0.00029(15)
Cl1 0.0355(5) 0.0278(5) 0.0324(5) -0.0017(4) 0.0144(4) -0.0080(4)
Cl2 0.0300(5) 0.0307(5) 0.0296(5) 0.0018(4) 0.0058(4) -0.0099(4)
Cl51 0.176(4) 0.302(7) 0.148(4) -0.016(4) 0.005(3) 0.003(4)
Cl52 0.205(6) 0.179(5) 0.140(5) -0.028(4) 0.095(5) -0.017(5)
Cl53 0.205(6) 0.179(5) 0.140(5) -0.028(4) 0.095(5) -0.017(5)
Cl61 0.360(13) 0.118(5) 0.157(6) -0.038(4) 0.174(8) -0.056(6)
Cl62 0.259(10) 0.154(8) 0.203(7) -0.012(7) 0.098(7) 0.054(7)
Cl63 0.370(17) 0.304(15) 0.282(15) 0.013(14) 0.073(14) -0.008(15)
Cl64 0.258(14) 0.314(16) 0.299(13) -0.058(14) 0.114(11) 0.104(13)
C111 0.0238(19) 0.028(2) 0.0221(18) 0.0013(15) 0.0040(15) 0.0002(16)
C112 0.0242(19) 0.026(2) 0.0239(18) 0.0008(15) 0.0071(15) 0.0041(15)
C113 0.027(2) 0.030(2) 0.037(2) 0.0000(18) 0.0069(18) 0.0009(17)
C114 0.037(2) 0.029(2) 0.049(3) 0.001(2) 0.011(2) 0.0055(19)
C115 0.038(2) 0.031(2) 0.042(3) 0.006(2) 0.005(2) 0.009(2)
C116 0.027(2) 0.032(2) 0.030(2) -0.0004(17) 0.0007(17) 0.0026(17)
C121 0.024(2) 0.047(3) 0.030(2) 0.0029(19) 0.0064(17) -0.0012(19)
C122 0.030(2) 0.044(3) 0.059(3) 0.002(2) 0.012(2) -0.006(2)
C123 0.037(3) 0.060(4) 0.110(6) -0.005(4) 0.027(3) -0.019(3)
C124 0.030(3) 0.086(5) 0.117(6) -0.018(5) 0.026(3) -0.010(3)
C125 0.032(3) 0.071(4) 0.080(4) -0.017(3) 0.020(3) -0.001(3)
C126 0.027(2) 0.052(3) 0.040(3) -0.012(2) 0.0070(19) -0.001(2)
C131 0.028(2) 0.035(2) 0.0227(19) -0.0041(17) 0.0043(16) -0.0042(17)
C132 0.035(2) 0.033(2) 0.032(2) -0.0035(19) 0.0040(18) -0.0055(19)
C133 0.045(3) 0.036(3) 0.044(3) -0.011(2) 0.007(2) -0.006(2)
C134 0.041(3) 0.060(3) 0.032(2) -0.016(2) 0.009(2) -0.008(2)
C135 0.039(3) 0.058(3) 0.024(2) -0.001(2) 0.0009(19) -0.001(2)
C136 0.035(2) 0.043(3) 0.028(2) -0.0006(19) 0.0029(18) 0.003(2)
C211 0.030(2) 0.031(2) 0.0253(19) -0.0076(17) 0.0123(16) -0.0089(17)
C212 0.0260(19) 0.0215(19) 0.0229(18) -0.0039(15) 0.0054(15) -0.0003(15)
C213 0.0220(18) 0.0255(19) 0.0268(19) -0.0028(16) 0.0096(15) -0.0031(15)
C214 0.027(2) 0.027(2) 0.031(2) -0.0068(17) 0.0083(17) -0.0021(16)
C215 0.042(3) 0.041(3) 0.037(2) -0.015(2) 0.017(2) -0.009(2)
C216 0.043(3) 0.040(3) 0.034(2) -0.009(2) 0.021(2) -0.013(2)
C217 0.032(2) 0.029(2) 0.039(2) -0.0086(19) 0.0107(19) -0.0050(18)
C218 0.065(4) 0.057(4) 0.052(3) -0.023(3) 0.021(3) -0.029(3)
C219 0.044(3) 0.036(3) 0.097(5) 0.007(3) 0.006(3) 0.004(2)
C221 0.031(2) 0.028(2) 0.026(2) -0.0025(16) 0.0088(17) 0.0024(17)
C222 0.041(3) 0.046(3) 0.058(3) 0.023(2) 0.028(3) 0.014(2)
C223 0.047(3) 0.064(4) 0.076(4) 0.023(3) 0.038(3) 0.023(3)
C224 0.054(3) 0.053(3) 0.055(3) 0.005(3) 0.018(3) 0.026(3)
C225 0.053(3) 0.031(2) 0.040(3) 0.003(2) 0.010(2) 0.011(2)
C226 0.043(3) 0.030(2) 0.030(2) -0.0009(18) 0.0080(19) -0.0008(19)
C231 0.032(2) 0.036(2) 0.0243(19) 0.0041(17) 0.0123(17) 0.0070(18)
C232 0.038(2) 0.034(2) 0.035(2) 0.0059(19) 0.0160(19) 0.0057(19)
C233 0.059(3) 0.044(3) 0.051(3) 0.019(2) 0.031(3) 0.010(3)
C234 0.072(4) 0.074(4) 0.036(3) 0.025(3) 0.023(3) 0.024(3)
C235 0.060(4) 0.084(5) 0.028(2) 0.012(3) 0.009(2) 0.011(3)
C236 0.039(3) 0.054(3) 0.030(2) 0.004(2) 0.0087(19) 0.007(2)
C311 0.0259(19) 0.028(2) 0.0199(17) 0.0018(15) 0.0046(15) -0.0013(16)
C312 0.0211(17) 0.0241(19) 0.0183(17) 0.0007(14) 0.0027(14) 0.0029(14)
C313 0.0266(19) 0.026(2) 0.0249(19) 0.0012(16) 0.0060(16) 0.0000(16)
C314 0.037(2) 0.029(2) 0.0227(19) 0.0039(16) 0.0075(17) 0.0024(18)
C315 0.034(2) 0.035(2) 0.0239(19) 0.0059(17) 0.0027(17) 0.0021(19)
C316 0.027(2) 0.035(2) 0.026(2) 0.0020(17) 0.0041(16) 0.0000(17)
C317 0.046(3) 0.036(3) 0.034(2) 0.011(2) 0.009(2) -0.003(2)
C318 0.081(5) 0.081(5) 0.045(3) 0.029(3) 0.004(3) -0.024(4)
C319 0.310(17) 0.046(4) 0.105(7) -0.009(5) 0.127(10) -0.042(7)
C321 0.027(2) 0.034(2) 0.0249(19) 0.0031(17) 0.0062(16) 0.0032(17)
C322 0.039(2) 0.033(2) 0.035(2) -0.0023(19) 0.013(2) 0.0008(19)
C323 0.059(3) 0.031(3) 0.051(3) 0.001(2) 0.023(3) 0.014(2)
C324 0.054(3) 0.042(3) 0.053(3) 0.003(2) 0.028(3) 0.018(2)
C325 0.036(3) 0.049(3) 0.060(3) -0.001(3) 0.024(2) 0.007(2)
C326 0.037(2) 0.034(2) 0.051(3) 0.000(2) 0.022(2) 0.002(2)
C331 0.0209(18) 0.027(2) 0.028(2) -0.0038(16) 0.0017(15) -0.0007(15)
C332 0.035(2) 0.037(2) 0.024(2) -0.0043(17) 0.0034(17) -0.0014(19)
C333 0.053(3) 0.048(3) 0.029(2) -0.012(2) -0.002(2) 0.001(3)
C334 0.041(3) 0.042(3) 0.054(3) -0.019(2) -0.002(2) -0.006(2)
C335 0.030(2) 0.037(3) 0.059(3) -0.010(2) 0.011(2) -0.009(2)
C336 0.026(2) 0.035(2) 0.041(2) -0.006(2) 0.0108(18) -0.0032(18)
C411 0.0244(18) 0.0218(19) 0.0225(18) -0.0009(15) 0.0034(15) -0.0023(15)
C412 0.0262(19) 0.0237(19) 0.0189(17) -0.0017(14) 0.0042(15) -0.0012(15)
C413 0.038(2) 0.028(2) 0.0247(19) -0.0011(16) 0.0109(17) 0.0019(18)
C414 0.039(2) 0.023(2) 0.034(2) -0.0046(17) 0.0093(19) 0.0002(18)
C415 0.043(3) 0.031(2) 0.033(2) -0.0093(18) 0.014(2) 0.0015(19)
C416 0.036(2) 0.030(2) 0.0234(19) -0.0026(16) 0.0097(17) -0.0007(18)
C417 0.067(4) 0.026(2) 0.047(3) 0.003(2) 0.022(3) 0.002(2)
C418 0.082(5) 0.044(4) 0.122(7) 0.007(4) 0.045(5) -0.007(4)
C419 0.076(4) 0.048(3) 0.069(4) 0.018(3) 0.024(4) 0.023(3)
C421 0.030(2) 0.030(2) 0.0240(19) -0.0004(16) 0.0118(16) 0.0018(17)
C422 0.044(3) 0.041(3) 0.051(3) 0.008(2) 0.027(2) 0.003(2)
C423 0.055(3) 0.056(4) 0.061(4) 0.011(3) 0.033(3) -0.004(3)
C424 0.040(3) 0.065(4) 0.057(3) 0.000(3) 0.030(3) -0.004(3)
C425 0.030(2) 0.061(3) 0.044(3) 0.000(2) 0.015(2) 0.007(2)
C426 0.028(2) 0.040(2) 0.030(2) -0.0020(18) 0.0102(17) 0.0038(18)
C431 0.029(2) 0.042(2) 0.0166(17) 0.0042(16) 0.0060(15) 0.0030(18)
C432 0.038(2) 0.042(3) 0.037(2) 0.009(2) 0.016(2) 0.011(2)
C433 0.050(3) 0.063(4) 0.045(3) 0.022(3) 0.017(3) 0.020(3)
C434 0.048(3) 0.088(5) 0.030(3) 0.017(3) 0.006(2) 0.014(3)
C435 0.044(3) 0.077(4) 0.025(2) -0.004(2) 0.003(2) 0.001(3)
C436 0.036(2) 0.052(3) 0.026(2) 0.000(2) 0.0077(18) 0.002(2)
C511 0.244(11) 0.279(11) 0.174(10) 0.003(10) 0.079(9) 0.026(11)
C611 0.249(14) 0.122(11) 0.152(11) -0.024(10) 0.148(10) 0.053(11)
C612 0.259(10) 0.154(8) 0.203(7) -0.012(7) 0.098(7) 0.054(7)

loop_
_atom_type_symbol
_atom_type_scat_dispersion_real
_atom_type_scat_dispersion_imag
_atom_type_scat_Cromer_Mann_a1
_atom_type_scat_Cromer_Mann_b1
_atom_type_scat_Cromer_Mann_a2
_atom_type_scat_Cromer_Mann_b2
_atom_type_scat_Cromer_Mann_a3
_atom_type_scat_Cromer_Mann_b3
_atom_type_scat_Cromer_Mann_a4
_atom_type_scat_Cromer_Mann_b4
_atom_type_scat_Cromer_Mann_c
_atom_type_scat_source
C 0.0033 0.0016 2.3100 20.8439 1.0200 10.2075 1.5886 0.5687 0.8650 51.6512 0.2156 'International Tables Vol C 4.2.6.8 and 6.1.1.4'
H 0.0000 0.0000 0.4930 10.5109 0.3229 26.1257 0.1402 3.1424 0.0408 57.7998 0.0030 'International Tables Vol C 4.2.6.8 and 6.1.1.4'
As 0.0499 2.0058 16.6723 2.6345 6.0701 0.2647 3.4313 12.9479 4.2779 47.7972 2.5310 'International Tables Vol C 4.2.6.8 and 6.1.1.4'
Cl 0.1484 0.1585 11.4604 0.0104 7.1964 1.1662 6.2556 18.5194 1.6455 47.7784 -9.5574 'International Tables Vol C 4.2.6.8 and 6.1.1.4'
Pt -1.7033 8.3905 27.0059 1.5129 17.7639 8.8117 15.7131 0.4246 5.7837 38.6103 11.6883 'International Tables Vol C 4.2.6.8 and 6.1.1.4'

loop_
_exptl_crystal_face_index_h
_exptl_crystal_face_index_k
_exptl_crystal_face_index_l
_exptl_crystal_face_perp_dist
0 0 1 0.200
0 0 -1 0.250
-1 -1 1 0.050
1 1 -1 0.060
-1 1 1 0.060
1 -1 -1 0.070
-1 1 0 0.079
1 -1 0 0.080
1 1 0 0.090
-1 -1 0 0.108

loop_
_geom_angle_atom_site_label_1
_geom_angle_atom_site_label_2
_geom_angle_atom_site_label_3
_geom_angle
_geom_angle_publ_flag
Pt2 Pt1 As3 86.847(10) yes
Pt2 Pt1 As4 87.561(11) yes
As3 Pt1 As4 95.894(14) yes
Pt2 Pt1 Cl1 169.13(3) yes
As3 Pt1 Cl1 90.66(3) yes
As4 Pt1 Cl1 82.17(3) yes
Pt2 Pt1 C112 93.23(11) yes
As3 Pt1 C112 170.97(11) yes
As4 Pt1 C112 93.13(11) yes
Cl1 Pt1 C112 90.88(12) yes
Pt2 Pt1 C212 95.91(11) yes
As3 Pt1 C212 84.29(11) yes
As4 Pt1 C212 176.53(11) yes
Cl1 Pt1 C212 94.37(11) yes
C112 Pt1 C212 86.71(15) yes
Pt1 Pt2 As1 87.251(11) yes
Pt1 Pt2 As2 87.216(11) yes
As1 Pt2 As2 95.608(14) yes
Pt1 Pt2 Cl2 168.77(3) yes
As1 Pt2 Cl2 81.81(3) yes
As2 Pt2 Cl2 91.29(3) yes
Pt1 Pt2 C312 96.53(11) yes
As1 Pt2 C312 176.21(11) yes
As2 Pt2 C312 84.32(10) yes
Cl2 Pt2 C312 94.40(11) yes
Pt1 Pt2 C412 92.23(11) yes
As1 Pt2 C412 95.05(10) yes
As2 Pt2 C412 169.29(10) yes
Cl2 Pt2 C412 91.28(11) yes
C312 Pt2 C412 85.12(15) yes
Pt2 As1 C111 107.41(12) yes
Pt2 As1 C121 121.83(13) yes
C111 As1 C121 102.77(19) yes
Pt2 As1 C131 117.59(13) yes
C111 As1 C131 110.92(18) yes
C121 As1 C131 95.11(19) yes
Pt2 As2 C211 107.94(12) yes
Pt2 As2 C221 128.25(12) yes
C211 As2 C221 97.11(19) yes
Pt2 As2 C231 112.48(13) yes
C211 As2 C231 106.69(19) yes
C221 As2 C231 101.93(18) yes
Pt1 As3 C311 108.66(12) yes
Pt1 As3 C321 127.47(12) yes
C311 As3 C321 98.77(18) yes
Pt1 As3 C331 111.33(12) yes
C311 As3 C331 105.94(17) yes
C321 As3 C331 102.44(18) yes
Pt1 As4 C411 106.11(12) yes
Pt1 As4 C421 118.60(12) yes
C411 As4 C421 105.59(17) yes
Pt1 As4 C431 121.23(13) yes
C411 As4 C431 109.15(18) yes
C421 As4 C431 94.98(17) yes
As1 C111 C112 117.3(3) yes
As1 C111 C116 121.3(3) yes
C112 C111 C116 120.8(4) yes
C111 C112 Pt1 126.4(3) yes
C111 C112 C113 116.3(4) yes
Pt1 C112 C113 117.1(3) yes
C112 C113 C114 123.4(4) yes
C112 C113 H1131 118.3 no
C114 C113 H1131 118.3 no
C113 C114 C115 118.4(4) yes
C113 C114 C117 116.0(5) yes
C115 C114 C117 125.3(5) yes
C114 C115 C116 120.2(4) yes
C114 C115 H1151 119.9 no
C116 C115 H1151 119.9 no
C111 C116 C115 120.8(4) yes
C111 C116 H1161 119.6 no
C115 C116 H1161 119.6 no
C114 C117 C118 114.1(7) yes
C114 C117 C119 106.0(8) yes
C118 C117 C119 111.2(9) yes
C114 C117 H1171 108.5 no
C118 C117 H1171 108.5 no
C119 C117 H1171 108.5 no
C117 C118 H1181 109.5 no
C117 C118 H1182 109.5 no
H1181 C118 H1182 109.5 no
C117 C118 H1183 109.5 no
H1181 C118 H1183 109.5 no
H1182 C118 H1183 109.5 no
C117 C119 H1191 109.5 no
C117 C119 H1192 109.5 no
H1191 C119 H1192 109.5 no
C117 C119 H1193 109.5 no
H1191 C119 H1193 109.5 no
H1192 C119 H1193 109.5 no
As1 C121 C122 119.0(4) yes
As1 C121 C126 121.3(4) yes
C122 C121 C126 119.6(4) yes
C121 C122 C123 119.5(6) yes
C121 C122 H1221 120.3 no
C123 C122 H1221 120.3 no
C122 C123 C124 120.3(6) yes
C122 C123 H1231 119.8 no
C124 C123 H1231 119.8 no
C123 C124 C125 120.3(6) yes
C123 C124 H1241 119.8 no
C125 C124 H1241 119.8 no
C124 C125 C126 120.0(6) yes
C124 C125 H1251 120.0 no
C126 C125 H1251 120.0 no
C125 C126 C121 120.3(5) yes
C125 C126 H1261 119.9 no
C121 C126 H1261 119.9 no
As1 C131 C132 119.0(3) yes
As1 C131 C136 120.2(4) yes
C132 C131 C136 119.8(4) yes
C131 C132 C133 119.7(4) yes
C131 C132 H1321 120.1 no
C133 C132 H1321 120.1 no
C132 C133 C134 120.2(5) yes
C132 C133 H1331 119.9 no
C134 C133 H1331 119.9 no
C133 C134 C135 120.0(5) yes
C133 C134 H1341 120.0 no
C135 C134 H1341 120.0 no
C134 C135 C136 120.4(5) yes
C134 C135 H1351 119.8 no
C136 C135 H1351 119.8 no
C135 C136 C131 119.9(5) yes
C135 C136 H1361 120.1 no
C131 C136 H1361 120.1 no
As2 C211 C212 119.1(3) yes
As2 C211 C216 118.7(3) yes
C212 C211 C216 121.5(4) yes
C211 C212 Pt1 125.7(3) yes
C211 C212 C213 115.6(3) yes
Pt1 C212 C213 118.7(3) yes
C212 C213 C214 123.2(4) yes
C212 C213 H2131 118.4 no
C214 C213 H2131 118.4 no
C213 C214 C215 119.1(4) yes
C213 C214 C217 119.0(4) yes
C215 C214 C217 121.9(4) yes
C214 C215 C216 119.3(4) yes
C214 C215 H2151 120.3 no
C216 C215 H2151 120.3 no
C211 C216 C215 121.2(4) yes
C211 C216 H2161 119.4 no
C215 C216 H2161 119.4 no
C214 C217 C218 113.4(4) yes
C214 C217 C219 110.0(4) yes
C218 C217 C219 110.9(5) yes
C214 C217 H2171 107.5 no
C218 C217 H2171 107.5 no
C219 C217 H2171 107.5 no
C217 C218 H2181 109.5 no
C217 C218 H2182 109.5 no
H2181 C218 H2182 109.5 no
C217 C218 H2183 109.5 no
H2181 C218 H2183 109.5 no
H2182 C218 H2183 109.5 no
C217 C219 H2191 109.5 no
C217 C219 H2192 109.5 no
H2191 C219 H2192 109.5 no
C217 C219 H2193 109.5 no
H2191 C219 H2193 109.5 no
H2192 C219 H2193 109.5 no
As2 C221 C222 123.1(3) yes
As2 C221 C226 118.1(3) yes
C222 C221 C226 118.7(4) yes
C221 C222 C223 119.9(5) yes
C221 C222 H2221 120.1 no
C223 C222 H2221 120.0 no
C222 C223 C224 120.5(5) yes
C222 C223 H2231 119.7 no
C224 C223 H2231 119.7 no
C223 C224 C225 120.1(5) yes
C223 C224 H2241 120.0 no
C225 C224 H2241 120.0 no
C224 C225 C226 120.6(5) yes
C224 C225 H2251 119.7 no
C226 C225 H2251 119.7 no
C221 C226 C225 120.2(5) yes
C221 C226 H2261 119.9 no
C225 C226 H2261 119.9 no
As2 C231 C232 119.2(3) yes
As2 C231 C236 121.1(4) yes
C232 C231 C236 119.7(4) yes
C231 C232 C233 120.3(5) yes
C231 C232 H2321 119.9 no
C233 C232 H2321 119.9 no
C232 C233 C234 119.8(5) yes
C232 C233 H2331 120.1 no
C234 C233 H2331 120.1 no
C233 C234 C235 120.4(5) yes
C233 C234 H2341 119.8 no
C235 C234 H2341 119.8 no
C234 C235 C236 120.1(5) yes
C234 C235 H2351 119.9 no
C236 C235 H2351 120.0 no
C235 C236 C231 119.6(5) yes
C235 C236 H2361 120.2 no
C231 C236 H2361 120.2 no
As3 C311 C312 119.1(3) yes
As3 C311 C316 119.2(3) yes
C312 C311 C316 121.2(4) yes
C311 C312 Pt2 125.3(3) yes
C311 C312 C313 116.4(3) yes
Pt2 C312 C313 118.2(3) yes
C312 C313 C314 123.6(4) yes
C312 C313 H3131 118.2 no
C314 C313 H3131 118.2 no
C313 C314 C315 118.1(4) yes
C313 C314 C317 119.3(4) yes
C315 C314 C317 122.6(4) yes
C314 C315 C316 119.8(4) yes
C314 C315 H3151 120.1 no
C316 C315 H3151 120.1 no
C311 C316 C315 120.8(4) yes
C311 C316 H3161 119.6 no
C315 C316 H3161 119.6 no
C314 C317 C318 114.4(4) yes
C314 C317 C319 112.6(5) yes
C318 C317 C319 111.2(7) yes
C314 C317 H3171 105.9 no
C318 C317 H3171 105.9 no
C319 C317 H3171 105.9 no
C317 C318 H3181 109.5 no
C317 C318 H3182 109.5 no
H3181 C318 H3182 109.5 no
C317 C318 H3183 109.5 no
H3181 C318 H3183 109.5 no
H3182 C318 H3183 109.5 no
C317 C319 H3191 109.5 no
C317 C319 H3192 109.5 no
H3191 C319 H3192 109.5 no
C317 C319 H3193 109.5 no
H3191 C319 H3193 109.5 no
H3192 C319 H3193 109.5 no
As3 C321 C322 117.7(3) yes
As3 C321 C326 122.9(4) yes
C322 C321 C326 119.4(4) yes
C321 C322 C323 119.2(5) yes
C321 C322 H3221 120.4 no
C323 C322 H3221 120.4 no
C322 C323 C324 121.2(5) yes
C322 C323 H3231 119.4 no
C324 C323 H3231 119.4 no
C323 C324 C325 119.6(5) yes
C323 C324 H3241 120.2 no
C325 C324 H3241 120.2 no
C324 C325 C326 120.0(5) yes
C324 C325 H3251 120.0 no
C326 C325 H3251 120.0 no
C325 C326 C321 120.7(5) yes
C325 C326 H3261 119.6 no
C321 C326 H3261 119.6 no
As3 C331 C332 120.0(3) yes
As3 C331 C336 120.1(3) yes
C332 C331 C336 119.7(4) yes
C331 C332 C333 119.6(5) yes
C331 C332 H3321 120.2 no
C333 C332 H3321 120.2 no
C332 C333 C334 120.5(5) yes
C332 C333 H3331 119.7 no
C334 C333 H3331 119.7 no
C333 C334 C335 120.2(5) yes
C333 C334 H3341 119.9 no
C335 C334 H3341 119.9 no
C334 C335 C336 119.6(5) yes
C334 C335 H3351 120.2 no
C336 C335 H3351 120.2 no
C335 C336 C331 120.3(5) yes
C335 C336 H3361 119.8 no
C331 C336 H3361 119.8 no
As4 C411 C412 117.5(3) yes
As4 C411 C416 121.8(3) yes
C412 C411 C416 120.6(4) yes
C411 C412 Pt2 127.0(3) yes
C411 C412 C413 116.6(4) yes
Pt2 C412 C413 116.4(3) yes
C412 C413 C414 123.2(4) yes
C412 C413 H4131 118.4 no
C414 C413 H4131 118.4 no
C413 C414 C415 118.6(4) yes
C413 C414 C417 120.9(4) yes
C415 C414 C417 120.4(4) yes
C414 C415 C416 120.0(4) yes
C414 C415 H4151 120.0 no
C416 C415 H4151 120.0 no
C411 C416 C415 121.0(4) yes
C411 C416 H4161 119.5 no
C415 C416 H4161 119.5 no
C414 C417 C418 113.6(5) yes
C414 C417 C419 109.8(5) yes
C418 C417 C419 111.2(6) yes
C414 C417 H4171 107.3 no
C418 C417 H4171 107.3 no
C419 C417 H4171 107.3 no
C417 C418 H4181 109.5 no
C417 C418 H4182 109.5 no
H4181 C418 H4182 109.5 no
C417 C418 H4183 109.5 no
H4181 C418 H4183 109.5 no
H4182 C418 H4183 109.5 no
C417 C419 H4191 109.5 no
C417 C419 H4192 109.5 no
H4191 C419 H4192 109.5 no
C417 C419 H4193 109.5 no
H4191 C419 H4193 109.5 no
H4192 C419 H4193 109.5 no
As4 C421 C422 117.7(3) yes
As4 C421 C426 122.9(3) yes
C422 C421 C426 119.3(4) yes
C421 C422 C423 120.2(5) yes
C421 C422 H4221 119.9 no
C423 C422 H4221 119.9 no
C422 C423 C424 119.7(5) yes
C422 C423 H4231 120.2 no
C424 C423 H4231 120.2 no
C423 C424 C425 120.3(5) yes
C423 C424 H4241 119.9 no
C425 C424 H4241 119.9 no
C424 C425 C426 120.6(5) yes
C424 C425 H4251 119.7 no
C426 C425 H4251 119.7 no
C425 C426 C421 119.9(5) yes
C425 C426 H4261 120.0 no
C421 C426 H4261 120.0 no
As4 C431 C432 118.7(3) yes
As4 C431 C436 119.7(3) yes
C432 C431 C436 120.6(4) yes
C431 C432 C433 118.9(5) yes
C431 C432 H4321 120.5 no
C433 C432 H4321 120.5 no
C432 C433 C434 120.4(6) yes
C432 C433 H4331 119.8 no
C434 C433 H4331 119.8 no
C433 C434 C435 120.3(5) yes
C433 C434 H4341 119.9 no
C435 C434 H4341 119.9 no
C434 C435 C436 120.4(5) yes
C434 C435 H4351 119.8 no
C436 C435 H4351 119.8 no
C435 C436 C431 119.4(5) yes
C435 C436 H4361 120.3 no
C431 C436 H4361 120.3 no
Cl52 C511 Cl51 122.7(9) yes
Cl51 C511 Cl53 100.6(9) yes
Cl52 C511 H5111 106.1 no
Cl51 C511 H5111 106.1 no
Cl52 C511 H5112 106.1 no
Cl51 C511 H5112 106.1 no
H5111 C511 H5112 109.5 no
Cl51 C511 H5113 111.6 no
Cl53 C511 H5113 111.6 no
Cl51 C511 H5114 111.6 no
Cl53 C511 H5114 111.6 no
H5113 C511 H5114 109.5 no
Cl61 C611 Cl62 121.8(8) yes
Cl61 C611 C612 119.8(17) yes
Cl61 C611 H6111 106.3 no
Cl62 C611 H6111 106.3 no
Cl61 C611 H6112 106.3 no
Cl62 C611 H6112 106.3 no
H6111 C611 H6112 109.5 no
Cl63 C612 Cl64 123.2(15) yes
Cl63 C612 H6121 106.0 no
Cl64 C612 H6121 105.9 no
Cl63 C612 H6122 105.9 no
Cl64 C612 H6122 105.9 no
H6121 C612 H6122 109.5 no
C114 C717 C718 102.2(10) yes
C114 C717 C719 115.8(11) yes
C718 C717 C719 107.9(12) yes
C114 C717 H7171 110.2 no
C718 C717 H7171 110.2 no
C719 C717 H7171 110.2 no
C717 C718 H7181 109.5 no
C717 C718 H7182 109.5 no
H7181 C718 H7182 109.5 no
C717 C718 H7183 109.5 no
H7181 C718 H7183 109.5 no
H7182 C718 H7183 109.5 no
C717 C719 H7191 109.5 no
C717 C719 H7192 109.5 no
H7191 C719 H7192 109.5 no
C717 C719 H7193 109.5 no
H7191 C719 H7193 109.5 no
H7192 C719 H7193 109.5 no

loop_
_geom_bond_atom_site_label_1
_geom_bond_atom_site_label_2
_geom_bond_distance
_geom_bond_publ_flag
Pt1 Pt2 2.6896(2) yes
Pt1 As3 2.4657(4) yes
Pt1 As4 2.4726(4) yes
Pt1 Cl1 2.4519(10) yes
Pt1 C112 2.085(4) yes
Pt1 C212 2.099(4) yes
Pt2 As1 2.4684(4) yes
Pt2 As2 2.4617(4) yes
Pt2 Cl2 2.4687(10) yes
Pt2 C312 2.105(4) yes
Pt2 C412 2.103(4) yes
As1 C111 1.921(4) yes
As1 C121 1.972(4) yes
As1 C131 1.944(4) yes
As2 C211 1.910(4) yes
As2 C221 1.950(4) yes
As2 C231 1.947(4) yes
As3 C311 1.919(4) yes
As3 C321 1.957(4) yes
As3 C331 1.951(4) yes
As4 C411 1.922(4) yes
As4 C421 1.963(4) yes
As4 C431 1.957(4) yes
Cl51 C511 1.682(13) yes
Cl52 C511 1.880(14) yes
Cl53 C511 1.680(15) yes
Cl61 C611 1.805(14) yes
Cl62 C611 1.705(14) yes
Cl63 C612 1.888(18) yes
Cl64 C612 1.988(18) yes
C111 C112 1.409(6) yes
C111 C116 1.397(6) yes
C112 C113 1.403(6) yes
C113 C114 1.393(6) yes
C113 H1131 1.000 no
C114 C115 1.389(7) yes
C114 C117 1.541(9) yes
C114 C717 1.546(12) yes
C115 C116 1.381(7) yes
C115 H1151 1.000 no
C116 H1161 1.000 no
C117 C118 1.488(12) yes
C117 C119 1.513(13) yes
C117 H1171 1.000 no
C118 H1181 1.000 no
C118 H1182 1.000 no
C118 H1183 1.000 no
C119 H1191 1.000 no
C119 H1192 1.000 no
C119 H1193 1.000 no
C121 C122 1.380(7) yes
C121 C126 1.383(7) yes
C122 C123 1.393(7) yes
C122 H1221 1.000 no
C123 C124 1.377(10) yes
C123 H1231 1.000 no
C124 C125 1.357(10) yes
C124 H1241 1.000 no
C125 C126 1.393(7) yes
C125 H1251 1.000 no
C126 H1261 1.000 no
C131 C132 1.393(7) yes
C131 C136 1.389(6) yes
C132 C133 1.397(6) yes
C132 H1321 1.000 no
C133 C134 1.383(7) yes
C133 H1331 1.000 no
C134 C135 1.380(8) yes
C134 H1341 1.000 no
C135 C136 1.394(7) yes
C135 H1351 1.000 no
C136 H1361 1.000 no
C211 C212 1.398(6) yes
C211 C216 1.399(6) yes
C212 C213 1.416(5) yes
C213 C214 1.393(6) yes
C213 H2131 1.000 no
C214 C215 1.391(6) yes
C214 C217 1.522(6) yes
C215 C216 1.378(7) yes
C215 H2151 1.000 no
C216 H2161 1.000 no
C217 C218 1.531(7) yes
C217 C219 1.513(7) yes
C217 H2171 1.000 no
C218 H2181 1.000 no
C218 H2182 1.000 no
C218 H2183 1.000 no
C219 H2191 1.000 no
C219 H2192 1.000 no
C219 H2193 1.000 no
C221 C222 1.386(6) yes
C221 C226 1.400(6) yes
C222 C223 1.403(7) yes
C222 H2221 1.000 no
C223 C224 1.371(8) yes
C223 H2231 1.000 no
C224 C225 1.362(8) yes
C224 H2241 1.000 no
C225 C226 1.392(7) yes
C225 H2251 1.000 no
C226 H2261 1.000 no
C231 C232 1.386(7) yes
C231 C236 1.389(6) yes
C232 C233 1.389(7) yes
C232 H2321 1.000 no
C233 C234 1.376(9) yes
C233 H2331 1.000 no
C234 C235 1.377(10) yes
C234 H2341 1.000 no
C235 C236 1.396(7) yes
C235 H2351 1.000 no
C236 H2361 1.000 no
C311 C312 1.396(5) yes
C311 C316 1.396(6) yes
C312 C313 1.400(6) yes
C313 C314 1.396(6) yes
C313 H3131 1.000 no
C314 C315 1.397(6) yes
C314 C317 1.516(6) yes
C315 C316 1.386(6) yes
C315 H3151 1.000 no
C316 H3161 1.000 no
C317 C318 1.498(7) yes
C317 C319 1.487(9) yes
C317 H3171 1.000 no
C318 H3181 1.000 no
C318 H3182 1.000 no
C318 H3183 1.000 no
C319 H3191 1.000 no
C319 H3192 1.000 no
C319 H3193 1.000 no
C321 C322 1.402(6) yes
C321 C326 1.382(6) yes
C322 C323 1.391(7) yes
C322 H3221 1.000 no
C323 C324 1.378(8) yes
C323 H3231 1.000 no
C324 C325 1.381(8) yes
C324 H3241 1.000 no
C325 C326 1.391(7) yes
C325 H3251 1.000 no
C326 H3261 1.000 no
C331 C332 1.396(6) yes
C331 C336 1.384(6) yes
C332 C333 1.385(7) yes
C332 H3321 1.000 no
C333 C334 1.374(8) yes
C333 H3331 1.000 no
C334 C335 1.387(8) yes
C334 H3341 1.000 no
C335 C336 1.388(6) yes
C335 H3351 1.000 no
C336 H3361 1.000 no
C411 C412 1.408(5) yes
C411 C416 1.403(6) yes
C412 C413 1.400(6) yes
C413 C414 1.397(6) yes
C413 H4131 1.000 no
C414 C415 1.392(6) yes
C414 C417 1.523(6) yes
C415 C416 1.378(6) yes
C415 H4151 1.000 no
C416 H4161 1.000 no
C417 C418 1.467(9) yes
C417 C419 1.523(9) yes
C417 H4171 1.000 no
C418 H4181 1.000 no
C418 H4182 1.000 no
C418 H4183 1.000 no
C419 H4191 1.000 no
C419 H4192 1.000 no
C419 H4193 1.000 no
C421 C422 1.396(6) yes
C421 C426 1.383(6) yes
C422 C423 1.398(7) yes
C422 H4221 1.000 no
C423 C424 1.382(8) yes
C423 H4231 1.000 no
C424 C425 1.367(8) yes
C424 H4241 1.000 no
C425 C426 1.397(6) yes
C425 H4251 1.000 no
C426 H4261 1.000 no
C431 C432 1.391(7) yes
C431 C436 1.389(6) yes
C432 C433 1.399(7) yes
C432 H4321 1.000 no
C433 C434 1.379(9) yes
C433 H4331 1.000 no
C434 C435 1.375(9) yes
C434 H4341 1.000 no
C435 C436 1.393(7) yes
C435 H4351 1.000 no
C436 H4361 1.000 no
C511 H5111 1.000 no
C511 H5112 1.000 no
C511 H5113 1.000 no
C511 H5114 1.000 no
C611 H6111 1.000 no
C611 H6112 1.000 no
C612 H6121 1.000 no
C612 H6122 1.000 no
C717 C718 1.535(15) yes
C717 C719 1.510(16) yes
C717 H7171 1.000 no
C718 H7181 1.000 no
C718 H7182 1.000 no
C718 H7183 1.000 no
C719 H7191 1.000 no
C719 H7192 1.000 no
C719 H7193 1.000 no

loop_
_geom_contact_atom_site_label_1
_geom_contact_atom_site_label_2
_geom_contact_distance
_geom_contact_site_symmetry_2
_geom_contact_publ_flag
Cl1 C324 3.478(5) 3_646 no
Cl2 C224 3.534(6) 3_756 no
Cl52 Cl64 3.45(2) . no
Cl63 Cl63 2.63(4) 2_766 no
C118 C222 3.52(1) 3_746 no
C119 C511 3.49(3) 4 no
C123 C718 3.33(2) 3_756 no
C124 C718 3.19(2) 3_756 no
C135 C433 3.498(8) 2_767 no
C235 C611 3.51(3) . no
C236 C611 3.52(3) . no
C511 C719 3.45(3) 4_554 no

loop_
_geom_torsion_atom_site_label_1
_geom_torsion_atom_site_label_2
_geom_torsion_atom_site_label_3
_geom_torsion_atom_site_label_4
_geom_torsion
_geom_torsion_publ_flag
Pt1 Pt2 As1 C111 20.2(1) no
Pt1 Pt2 As1 C121 138.0(2) no
Pt1 Pt2 As1 C131 -105.7(2) no
Pt1 Pt2 As2 C211 18.5(1) no
Pt1 Pt2 As2 C221 -96.3(2) no
Pt1 Pt2 As2 C231 136.0(1) no
Pt1 Pt2 C312 C311 9.6(4) no
Pt1 Pt2 C312 C313 -172.8(3) no
Pt1 Pt2 C412 C411 27.2(3) no
Pt1 Pt2 C412 C413 -153.4(2) no
Pt1 As3 C311 C312 -16.7(3) no
Pt1 As3 C311 C316 171.6(3) no
Pt1 As3 C321 C322 88.4(3) no
Pt1 As3 C321 C326 -94.5(3) no
Pt1 As3 C331 C332 -102.5(3) no
Pt1 As3 C331 C336 72.2(4) no
Pt1 As4 C411 C412 -15.3(3) no
Pt1 As4 C411 C416 159.5(3) no
Pt1 As4 C421 C422 84.5(3) no
Pt1 As4 C421 C426 -97.5(4) no
Pt1 As4 C431 C432 -37.3(5) no
Pt1 As4 C431 C436 154.0(4) no
Pt1 C112 C111 As1 -16.3(5) no
Pt1 C112 C111 C116 172.5(4) no
Pt1 C112 C113 C114 -174.3(4) no
Pt1 C212 C211 As2 7.7(5) no
Pt1 C212 C211 C216 178.0(3) no
Pt1 C212 C213 C214 -179.2(3) no
Pt2 Pt1 As3 C311 17.1(1) no
Pt2 Pt1 As3 C321 -100.4(2) no
Pt2 Pt1 As3 C331 133.4(2) no
Pt2 Pt1 As4 C411 24.7(1) no
Pt2 Pt1 As4 C421 143.1(2) no
Pt2 Pt1 As4 C431 -100.4(2) no
Pt2 Pt1 C112 C111 28.9(4) no
Pt2 Pt1 C112 C113 -155.2(4) no
Pt2 Pt1 C212 C211 7.4(3) no
Pt2 Pt1 C212 C213 -174.1(3) no
Pt2 As1 C111 C112 -8.6(4) no
Pt2 As1 C111 C116 162.6(3) no
Pt2 As1 C121 C122 87.3(4) no
Pt2 As1 C121 C126 -97.3(4) no
Pt2 As1 C131 C132 -31.7(4) no
Pt2 As1 C131 C136 159.2(4) no
Pt2 As2 C211 C212 -20.1(3) no
Pt2 As2 C211 C216 169.3(3) no
Pt2 As2 C221 C222 -101.6(4) no
Pt2 As2 C221 C226 81.7(4) no
Pt2 As2 C231 C232 71.7(4) no
Pt2 As2 C231 C236 -105.6(4) no
Pt2 C312 C311 As3 3.7(5) no
Pt2 C312 C311 C316 175.2(3) no
Pt2 C312 C313 C314 -176.1(3) no
Pt2 C412 C411 As4 -10.4(4) no
Pt2 C412 C411 C416 174.7(3) no
Pt2 C412 C413 C414 -177.5(3) no
As1 Pt2 Pt1 As3 166.52(1) no
As1 Pt2 Pt1 As4 70.48(1) no
As1 Pt2 Pt1 Cl1 89.6(1) no
As1 Pt2 Pt1 C112 -22.5(1) no
As1 Pt2 Pt1 C212 -109.56(9) no
As1 Pt2 As2 C211 105.5(1) no
As1 Pt2 As2 C221 -9.4(2) no
As1 Pt2 As2 C231 -137.1(1) no
As1 Pt2 C412 C411 -60.3(3) no
As1 Pt2 C412 C413 119.1(2) no
As1 C111 C112 C113 167.8(3) no
As1 C111 C116 C115 -168.8(4) no
As1 C121 C122 C123 175.2(4) no
As1 C121 C126 C125 -174.8(4) no
As1 C131 C132 C133 -168.7(4) no
As1 C131 C136 C135 167.9(5) no
As2 Pt2 Pt1 As3 -97.72(1) no
As2 Pt2 Pt1 As4 166.24(1) no
As2 Pt2 Pt1 Cl1 -174.7(1) no
As2 Pt2 Pt1 C112 73.2(1) no
As2 Pt2 Pt1 C212 -13.80(9) no
As2 Pt2 As1 C111 -66.7(1) no
As2 Pt2 As1 C121 51.1(2) no
As2 Pt2 As1 C131 167.3(2) no
As2 Pt2 C312 C311 96.1(3) no
As2 Pt2 C312 C313 -86.3(3) no
As2 Pt2 C412 C411 113.9(5) no
As2 Pt2 C412 C413 -66.7(7) no
As2 C211 C212 C213 -170.9(3) no
As2 C211 C216 C215 171.2(4) no
As2 C221 C222 C223 -176.4(4) no
As2 C221 C226 C225 177.5(3) no
As2 C231 C232 C233 179.6(4) no
As2 C231 C236 C235 -179.9(5) no
As3 Pt1 Pt2 Cl2 179.7(1) no
As3 Pt1 Pt2 C312 -13.8(1) no
As3 Pt1 Pt2 C412 71.56(9) no
As3 Pt1 As4 C411 -61.9(1) no
As3 Pt1 As4 C421 56.5(2) no
As3 Pt1 As4 C431 173.1(2) no
As3 Pt1 C212 C211 93.6(3) no
As3 Pt1 C212 C213 -87.9(3) no
As3 C311 C312 C313 -173.9(3) no
As3 C311 C316 C315 173.1(4) no
As3 C321 C322 C323 176.9(3) no
As3 C321 C326 C325 -176.9(3) no
As3 C331 C332 C333 177.4(4) no
As3 C331 C336 C335 -177.3(4) no
As4 Pt1 Pt2 Cl2 83.6(1) no
As4 Pt1 Pt2 C312 -109.8(1) no
As4 Pt1 Pt2 C412 -24.48(9) no
As4 Pt1 As3 C311 104.3(1) no
As4 Pt1 As3 C321 -13.2(2) no
As4 Pt1 As3 C331 -139.4(2) no
As4 Pt1 C112 C111 -58.8(4) no
As4 Pt1 C112 C113 117.1(4) no
As4 C411 C412 C413 170.2(2) no
As4 C411 C416 C415 -170.9(3) no
As4 C421 C422 C423 178.9(4) no
As4 C421 C426 C425 -177.6(3) no
As4 C431 C432 C433 -168.4(4) no
As4 C431 C436 C435 168.1(5) no
Cl1 Pt1 Pt2 Cl2 102.7(2) no
Cl1 Pt1 Pt2 C312 -90.7(2) no
Cl1 Pt1 Pt2 C412 -5.4(1) no
Cl1 Pt1 As3 C311 -173.5(1) no
Cl1 Pt1 As3 C321 69.0(2) no
Cl1 Pt1 As3 C331 -57.2(2) no
Cl1 Pt1 As4 C411 -151.8(1) no
Cl1 Pt1 As4 C421 -33.3(2) no
Cl1 Pt1 As4 C431 83.2(2) no
Cl1 Pt1 C112 C111 -141.0(4) no
Cl1 Pt1 C112 C113 34.9(4) no
Cl1 Pt1 C212 C211 -176.2(3) no
Cl1 Pt1 C212 C213 2.4(3) no
Cl2 Pt2 Pt1 C112 -9.4(2) no
Cl2 Pt2 Pt1 C212 -96.4(2) no
Cl2 Pt2 As1 C111 -157.3(1) no
Cl2 Pt2 As1 C121 -39.4(2) no
Cl2 Pt2 As1 C131 76.8(2) no
Cl2 Pt2 As2 C211 -172.6(1) no
Cl2 Pt2 As2 C221 72.5(2) no
Cl2 Pt2 As2 C231 -55.2(1) no
Cl2 Pt2 C312 C311 -173.0(3) no
Cl2 Pt2 C312 C313 4.6(3) no
Cl2 Pt2 C412 C411 -142.1(3) no
Cl2 Pt2 C412 C413 37.2(3) no
C111 As1 Pt2 C412 112.2(2) no
C111 As1 C121 C122 -152.6(4) no
C111 As1 C121 C126 22.8(4) no
C111 As1 C131 C132 -155.9(3) no
C111 As1 C131 C136 35.0(5) no
C111 C112 Pt1 C212 124.7(4) no
C111 C112 C113 C114 2.1(7) no
C111 C116 C115 C114 1.0(8) no
C112 Pt1 Pt2 C312 157.2(2) no
C112 Pt1 Pt2 C412 -117.5(1) no
C112 Pt1 As4 C411 117.8(2) no
C112 Pt1 As4 C421 -123.8(2) no
C112 Pt1 As4 C431 -7.2(2) no
C112 Pt1 C212 C211 -85.6(3) no
C112 Pt1 C212 C213 93.0(3) no
C112 C111 As1 C121 -138.2(4) no
C112 C111 As1 C131 121.2(3) no
C112 C111 C116 C115 2.1(7) no
C112 C113 C114 C115 0.8(9) no
C112 C113 C114 C117 -172.9(6) no
C112 C113 C114 C717 170.9(8) no
C113 C112 Pt1 C212 -59.4(4) no
C113 C112 C111 C116 -3.5(7) no
C113 C114 C115 C116 -2.4(9) no
C113 C114 C117 C118 158.1(8) no
C113 C114 C117 C119 -79.2(8) no
C113 C114 C717 C718 92(1) no
C113 C114 C717 C719 -26(2) no
C115 C114 C117 C118 -15(1) no
C115 C114 C117 C119 107.6(8) no
C115 C114 C717 C718 -98(1) no
C115 C114 C717 C719 145(1) no
C116 C111 As1 C121 33.0(4) no
C116 C111 As1 C131 -67.6(4) no
C116 C115 C114 C117 170.7(7) no
C116 C115 C114 C717 -173.0(8) no
C121 As1 Pt2 C412 -130.0(2) no
C121 As1 C131 C132 98.4(4) no
C121 As1 C131 C136 -70.8(4) no
C121 C122 C123 C124 -1(1) no
C121 C126 C125 C124 0(1) no
C122 C121 As1 C131 -39.8(4) no
C122 C121 C126 C125 0.5(8) no
C122 C123 C124 C125 2(1) no
C123 C122 C121 C126 -0.3(8) no
C123 C124 C125 C126 -1(1) no
C126 C121 As1 C131 135.6(4) no
C131 As1 Pt2 C412 -13.7(2) no
C131 C132 C133 C134 0.9(8) no
C131 C136 C135 C134 0.4(9) no
C132 C131 C136 C135 -1.1(8) no
C132 C133 C134 C135 -1.6(9) no
C133 C132 C131 C136 0.5(7) no
C133 C134 C135 C136 1(1) no
C211 As2 Pt2 C312 -78.3(2) no
C211 As2 Pt2 C412 -68.7(6) no
C211 As2 C221 C222 138.9(4) no
C211 As2 C221 C226 -37.9(4) no
C211 As2 C231 C232 -170.1(4) no
C211 As2 C231 C236 12.6(5) no
C211 C212 C213 C214 -0.5(5) no
C211 C216 C215 C214 0.1(7) no
C212 Pt1 Pt2 C312 70.1(1) no
C212 Pt1 Pt2 C412 155.5(1) no
C212 Pt1 As3 C311 -79.2(2) no
C212 Pt1 As3 C321 163.3(2) no
C212 Pt1 As3 C331 37.1(2) no
C212 C211 As2 C221 114.1(3) no
C212 C211 As2 C231 -141.2(3) no
C212 C211 C216 C215 0.8(7) no
C212 C213 C214 C215 1.4(6) no
C212 C213 C214 C217 179.1(3) no
C213 C212 C211 C216 -0.6(5) no
C213 C214 C215 C216 -1.1(6) no
C213 C214 C217 C218 150.1(5) no
C213 C214 C217 C219 -85.1(6) no
C215 C214 C217 C218 -32.3(6) no
C215 C214 C217 C219 92.5(6) no
C216 C211 As2 C221 -56.5(4) no
C216 C211 As2 C231 48.2(4) no
C216 C215 C214 C217 -178.7(4) no
C221 As2 Pt2 C312 166.8(2) no
C221 As2 Pt2 C412 176.4(6) no
C221 As2 C231 C232 -68.9(4) no
C221 As2 C231 C236 113.8(4) no
C221 C222 C223 C224 -0.8(9) no
C221 C226 C225 C224 -1.1(7) no
C222 C221 As2 C231 30.1(4) no
C222 C221 C226 C225 0.6(6) no
C222 C223 C224 C225 0(1) no
C223 C222 C221 C226 0.3(7) no
C223 C224 C225 C226 0.6(9) no
C226 C221 As2 C231 -146.7(3) no
C231 As2 Pt2 C312 39.1(2) no
C231 As2 Pt2 C412 48.8(6) no
C231 C232 C233 C234 0.3(9) no
C231 C236 C235 C234 0(1) no
C232 C231 C236 C235 2.7(8) no
C232 C233 C234 C235 3(1) no
C233 C232 C231 C236 -3.1(8) no
C233 C234 C235 C236 -3(1) no
C311 As3 C321 C322 -33.4(3) no
C311 As3 C321 C326 143.7(4) no
C311 As3 C331 C332 15.4(4) no
C311 As3 C331 C336 -169.9(3) no
C311 C312 Pt2 C412 -82.1(4) no
C311 C312 C313 C314 1.7(6) no
C311 C316 C315 C314 0.1(7) no
C312 Pt2 C412 C411 123.6(3) no
C312 Pt2 C412 C413 -57.0(3) no
C312 C311 As3 C321 117.9(3) no
C312 C311 As3 C331 -136.5(3) no
C312 C311 C316 C315 1.6(7) no
C312 C313 C314 C315 -0.1(7) no
C312 C313 C314 C317 179.3(4) no
C313 C312 Pt2 C412 95.5(3) no
C313 C312 C311 C316 -2.4(6) no
C313 C314 C315 C316 -0.9(7) no
C313 C314 C317 C318 146.3(6) no
C313 C314 C317 C319 -85.4(8) no
C315 C314 C317 C318 -34.4(8) no
C315 C314 C317 C319 93.9(7) no
C316 C311 As3 C321 -53.8(4) no
C316 C311 As3 C331 51.9(4) no
C316 C315 C314 C317 179.8(5) no
C321 As3 C331 C332 118.5(4) no
C321 As3 C331 C336 -66.8(4) no
C321 C322 C323 C324 0.1(7) no
C321 C326 C325 C324 0.2(7) no
C322 C321 As3 C331 -142.0(3) no
C322 C321 C326 C325 0.2(6) no
C322 C323 C324 C325 0.3(7) no
C323 C322 C321 C326 -0.3(6) no
C323 C324 C325 C326 -0.4(7) no
C326 C321 As3 C331 35.1(4) no
C331 C332 C333 C334 -0.7(7) no
C331 C336 C335 C334 0.6(7) no
C332 C331 C336 C335 -2.6(7) no
C332 C333 C334 C335 -1.3(8) no
C333 C332 C331 C336 2.7(7) no
C333 C334 C335 C336 1.4(8) no
C411 As4 C421 C422 -156.8(3) no
C411 As4 C421 C426 21.2(4) no
C411 As4 C431 C432 -161.0(4) no
C411 As4 C431 C436 30.4(5) no
C411 C412 C413 C414 1.9(5) no
C411 C416 C415 C414 0.3(6) no
C412 C411 As4 C421 -142.0(3) no
C412 C411 As4 C431 116.9(3) no
C412 C411 C416 C415 3.7(5) no
C412 C413 C414 C415 1.9(6) no
C412 C413 C414 C417 -173.6(4) no
C413 C412 C411 C416 -4.7(5) no
C413 C414 C415 C416 -3.0(7) no
C413 C414 C417 C418 -51.5(7) no
C413 C414 C417 C419 73.7(7) no
C415 C414 C417 C418 133.1(6) no
C415 C414 C417 C419 -101.7(6) no
C416 C411 As4 C421 32.7(3) no
C416 C411 As4 C431 -68.4(3) no
C416 C415 C414 C417 172.5(4) no
C421 As4 C431 C432 90.6(4) no
C421 As4 C431 C436 -78.0(4) no
C421 C422 C423 C424 -1.8(8) no
C421 C426 C425 C424 -0.5(7) no
C422 C421 As4 C431 -45.3(4) no
C422 C421 C426 C425 0.3(6) no
C422 C423 C424 C425 1.7(9) no
C423 C422 C421 C426 0.8(7) no
C423 C424 C425 C426 -0.6(8) no
C426 C421 As4 C431 132.7(4) no
C431 C432 C433 C434 0.2(9) no
C431 C436 C435 C434 0.2(9) no
C432 C431 C436 C435 -0.3(8) no
C432 C433 C434 C435 -0(1) no
C433 C432 C431 C436 0.1(8) no
C433 C434 C435 C436 0(1) no
